data_7115772
loop_
_publ_author_name
'Steven P. Kelley'
'Patrick S. Barber'
'Peter H. K. Mullins'
'Robin D. Rogers'

_publ_section_title
;
 Structural clues to UO2^2+^/VO^2+^ competition in seawater extraction
 using amidoxime-based extractants
;
_journal_name_full Chem.Commun.
_journal_page_first 12504
_journal_paper_doi 10.1039/C4cc06370H
_journal_volume 50
_journal_year 2014
_chemical_formula_moiety 'C10H14N12O8V2, 2(H2O)'
_chemical_formula_sum 'C10 H18 N12 O10 V2'
_chemical_formula_weight 568.24
_chemical_name_systematic 'di(dioxo-4,5-amidiximatoimidazole-vanadium(V)) dihydrate'
_space_group_crystal_system monoclinic
_space_group_IT_number 15
_space_group_name_Hall '-C 2yc'
_space_group_name_H-M_alt 'C 1 2/c 1'
_symmetry_space_group_name_Hall '-C 2yc'
_symmetry_space_group_name_H-M 'C 1 2/c 1'
_atom_sites_solution_hydrogens mixed
_atom_sites_solution_primary direct
_atom_sites_solution_secondary difmap
_audit_creation_method SHELXL-2013
_cell_angle_alpha 90
_cell_angle_beta 111.845(2)
_cell_angle_gamma 90
_cell_formula_units_Z 4
_cell_length_a 16.9496(8)
_cell_length_b 7.4133(4)
_cell_length_c 16.5253(8)
_cell_measurement_reflns_used 3178
_cell_measurement_temperature 100(2)
_cell_measurement_theta_max 32.84
_cell_measurement_theta_min 2.66
_cell_volume 1927.34(17)
_computing_cell_refinement 'Bruker SAINT'
_computing_data_collection 'Bruker APEX2'
_computing_data_reduction 'Bruker SAINT'
_computing_molecular_graphics 'Bruker SHELXTL'
_computing_publication_material 'Bruker SHELXTL'
_computing_structure_refinement 'SHELXL-2013 (Sheldrick, 2013)'
_computing_structure_solution 'SHELXS-97 (Sheldrick, 2008)'
_diffrn_ambient_temperature 100(2)
_diffrn_measured_fraction_theta_full 0.999
_diffrn_measured_fraction_theta_max 0.991
_diffrn_measurement_device_type 'Bruker APEX-II CCD'
_diffrn_measurement_method '\f and \w scans'
_diffrn_radiation_type MoK\a
_diffrn_radiation_wavelength 0.71073
_diffrn_reflns_av_R_equivalents 0.0706
_diffrn_reflns_av_unetI/netI 0.0451
_diffrn_reflns_Laue_measured_fraction_full 0.999
_diffrn_reflns_Laue_measured_fraction_max 0.991
_diffrn_reflns_limit_h_max 25
_diffrn_reflns_limit_h_min -26
_diffrn_reflns_limit_k_max 11
_diffrn_reflns_limit_k_min -11
_diffrn_reflns_limit_l_max 26
_diffrn_reflns_limit_l_min -25
_diffrn_reflns_number 20972
_diffrn_reflns_point_group_measured_fraction_full 0.999
_diffrn_reflns_point_group_measured_fraction_max 0.991
_diffrn_reflns_theta_full 25.242
_diffrn_reflns_theta_max 34.380
_diffrn_reflns_theta_min 2.589
_exptl_absorpt_coefficient_mu 1.056
_exptl_absorpt_correction_T_max 0.7468
_exptl_absorpt_correction_T_min 0.6369
_exptl_absorpt_correction_type multi-scan
_exptl_absorpt_process_details 'Bruker AXScale'
_exptl_crystal_colour yellow
_exptl_crystal_density_diffrn 1.958
_exptl_crystal_density_method 'not measured'
_exptl_crystal_description irregular
_exptl_crystal_F_000 1152
_exptl_crystal_recrystallization_method 'Re-crystallisation from solvent: water'
_exptl_crystal_size_max 0.110
_exptl_crystal_size_mid 0.060
_exptl_crystal_size_min 0.050
_refine_diff_density_max 0.934
_refine_diff_density_min -0.669
_refine_diff_density_rms 0.103
_refine_ls_extinction_method none
_refine_ls_goodness_of_fit_ref 1.024
_refine_ls_hydrogen_treatment mixed
_refine_ls_matrix_type full
_refine_ls_number_parameters 178
_refine_ls_number_reflns 4014
_refine_ls_number_restraints 0
_refine_ls_restrained_S_all 1.024
_refine_ls_R_factor_all 0.0663
_refine_ls_R_factor_gt 0.0426
_refine_ls_shift/su_max 0.001
_refine_ls_shift/su_mean 0.000
_refine_ls_structure_factor_coef Fsqd
_refine_ls_weighting_details 'w=1/[\s^2^(Fo^2^)+(0.0578P)^2^+1.5775P] where P=(Fo^2^+2Fc^2^)/3'
_refine_ls_weighting_scheme calc
_refine_ls_wR_factor_gt 0.1022
_refine_ls_wR_factor_ref 0.1134
_reflns_Friedel_coverage 0.000
_reflns_number_gt 2996
_reflns_number_total 4014
_reflns_threshold_expression 'I > 2\s(I)'
_cod_data_source_file c4cc06370h2.cif
_cod_data_source_block (VO2(4,5-(DAO)Im)2x2H2O
_cod_database_code 7115772
_shelx_space_group_comment
; 
The symmetry employed for this shelxl refinement is uniquely defined 
by the following loop, which should always be used as a source of 
symmetry information in preference to the above space-group names. 
They are only intended as comments. 
;
_shelx_estimated_absorpt_t_min 0.893
_shelx_estimated_absorpt_t_max 0.949
_shelxl_version_number 2013-4

loop_
_space_group_symop_operation_xyz
'x, y, z'
'-x, y, -z+1/2'
'x+1/2, y+1/2, z'
'-x+1/2, y+1/2, -z+1/2'
'-x, -y, -z'
'x, -y, z-1/2'
'-x+1/2, -y+1/2, -z'
'x+1/2, -y+1/2, z-1/2'

loop_
_atom_site_label
_atom_site_type_symbol
_atom_site_fract_x
_atom_site_fract_y
_atom_site_fract_z
_atom_site_U_iso_or_equiv
_atom_site_adp_type
_atom_site_occupancy
_atom_site_site_symmetry_order
_atom_site_calc_flag
_atom_site_refinement_flags_posn
_atom_site_refinement_flags_adp
V1 V 0.38661(2) 0.58477(4) 0.65334(2) 0.01346(8) Uani 1 1 d . .
O2 O 0.67439(9) 0.9147(2) 0.45033(10) 0.0210(3) Uani 1 1 d . .
H2C H 0.7214(19) 0.913(4) 0.497(2) 0.031 Uiso 1 1 d . U
O1 O 0.57757(8) 0.46419(19) 0.73838(8) 0.0153(2) Uani 1 1 d . .
O4 O 0.35808(9) 0.7828(2) 0.67686(9) 0.0196(3) Uani 1 1 d . .
O3 O 0.30271(9) 0.4609(2) 0.60359(9) 0.0226(3) Uani 1 1 d . .
O1W O 0.31462(10) 0.8919(2) 0.23374(10) 0.0235(3) Uani 1 1 d . .
H1WB H 0.3207(19) 1.000(5) 0.213(2) 0.035 Uiso 1 1 d . U
H1WA H 0.3217(19) 0.818(4) 0.195(2) 0.035 Uiso 1 1 d . U
N3 N 0.39792(9) 0.6685(2) 0.53506(10) 0.0156(3) Uani 1 1 d . .
N1 N 0.38904(9) 0.7879(2) 0.41058(10) 0.0158(3) Uani 1 1 d . .
H1A H 0.3661(17) 0.818(4) 0.3602(18) 0.024 Uiso 1 1 d . U
N7 N 0.51525(12) 0.9136(4) 0.34792(13) 0.0341(5) Uani 1 1 d . .
H7B H 0.547(2) 0.962(5) 0.339(2) 0.051 Uiso 1 1 d . U
H7A H 0.480(2) 0.861(5) 0.316(2) 0.051 Uiso 1 1 d . U
N6 N 0.61704(10) 0.8444(2) 0.48563(10) 0.0178(3) Uani 1 1 d . .
N5 N 0.62818(10) 0.6536(3) 0.63181(11) 0.0181(3) Uani 1 1 d . .
H5A H 0.6630(19) 0.616(4) 0.678(2) 0.027 Uiso 1 1 d . U
H5B H 0.6366(18) 0.710(4) 0.5914(19) 0.027 Uiso 1 1 d . U
N4 N 0.51488(9) 0.5512(2) 0.66877(10) 0.0147(3) Uani 1 1 d . .
C2 C 0.34547(11) 0.7228(3) 0.45766(11) 0.0168(3) Uani 1 1 d . .
H2A H 0.2852 0.7168 0.4379 0.025 Uiso 1 1 calc R U
C5 C 0.47491(10) 0.7766(3) 0.46021(11) 0.0148(3) Uani 1 1 d . .
C4 C 0.47943(10) 0.7011(3) 0.53783(11) 0.0146(3) Uani 1 1 d . .
C6 C 0.54635(10) 0.6358(3) 0.61712(11) 0.0146(3) Uani 1 1 d . .
C7 C 0.54003(11) 0.8458(3) 0.42941(11) 0.0165(3) Uani 1 1 d . .

loop_
_atom_site_aniso_label
_atom_site_aniso_U_11
_atom_site_aniso_U_22
_atom_site_aniso_U_33
_atom_site_aniso_U_23
_atom_site_aniso_U_13
_atom_site_aniso_U_12
V1 0.00854(12) 0.01928(15) 0.01066(13) -0.00166(11) 0.00140(9) -0.00019(10)
O2 0.0167(6) 0.0273(7) 0.0173(6) 0.0016(6) 0.0044(5) -0.0065(5)
O1 0.0119(5) 0.0183(6) 0.0130(5) 0.0015(5) 0.0014(4) 0.0032(4)
O4 0.0201(6) 0.0226(7) 0.0166(6) 0.0015(5) 0.0074(5) 0.0036(5)
O3 0.0137(6) 0.0324(8) 0.0179(6) -0.0053(6) 0.0017(5) -0.0059(5)
O1W 0.0219(7) 0.0269(8) 0.0189(7) 0.0017(6) 0.0042(5) -0.0015(6)
N3 0.0103(6) 0.0237(8) 0.0110(6) 0.0000(6) 0.0019(5) 0.0025(5)
N1 0.0136(6) 0.0210(8) 0.0097(6) -0.0007(5) 0.0009(5) 0.0015(5)
N7 0.0169(8) 0.0659(16) 0.0144(8) 0.0095(9) 0.0000(6) -0.0116(9)
N6 0.0130(6) 0.0234(8) 0.0160(7) 0.0009(6) 0.0042(5) -0.0027(6)
N5 0.0111(6) 0.0284(9) 0.0127(6) 0.0037(6) 0.0023(5) 0.0012(6)
N4 0.0105(6) 0.0204(8) 0.0105(6) 0.0007(5) 0.0008(5) 0.0023(5)
C2 0.0117(7) 0.0243(9) 0.0124(7) -0.0004(6) 0.0021(5) 0.0034(6)
C5 0.0117(7) 0.0187(8) 0.0117(7) -0.0024(6) 0.0018(5) -0.0004(6)
C4 0.0108(7) 0.0211(8) 0.0103(7) -0.0015(6) 0.0022(5) 0.0011(6)
C6 0.0115(7) 0.0191(8) 0.0110(7) -0.0017(6) 0.0014(5) 0.0015(6)
C7 0.0153(7) 0.0211(9) 0.0114(7) -0.0009(6) 0.0028(6) -0.0024(6)

loop_
_atom_type_symbol
_atom_type_description
_atom_type_scat_dispersion_real
_atom_type_scat_dispersion_imag
_atom_type_scat_source
C C 0.0033 0.0016 'International Tables Vol C Tables 4.2.6.8 and 6.1.1.4'
H H 0.0000 0.0000 'International Tables Vol C Tables 4.2.6.8 and 6.1.1.4'
N N 0.0061 0.0033 'International Tables Vol C Tables 4.2.6.8 and 6.1.1.4'
O O 0.0106 0.0060 'International Tables Vol C Tables 4.2.6.8 and 6.1.1.4'
V V 0.3005 0.5294 'International Tables Vol C Tables 4.2.6.8 and 6.1.1.4'

loop_
_geom_angle_atom_site_label_1
_geom_angle_atom_site_label_2
_geom_angle_atom_site_label_3
_geom_angle
_geom_angle_site_symmetry_1
_geom_angle_site_symmetry_3
O3 V1 O4 110.16(8) . .
O3 V1 O1 97.10(7) . 2_656
O4 V1 O1 102.65(7) . 2_656
O3 V1 N4 131.29(7) . .
O4 V1 N4 117.37(7) . .
O1 V1 N4 82.87(6) 2_656 .
O3 V1 N3 93.48(7) . .
O4 V1 N3 95.29(7) . .
O1 V1 N3 154.51(6) 2_656 .
N4 V1 N3 72.77(6) . .
N4 O1 V1 116.04(10) . 2_656
C2 N3 C4 106.39(15) . .
C2 N3 V1 136.16(13) . .
C4 N3 V1 116.75(11) . .
C2 N1 C5 108.57(15) . .
C7 N6 O2 111.62(15) . .
C6 N4 O1 112.60(14) . .
C6 N4 V1 120.81(12) . .
O1 N4 V1 125.97(11) . .
N3 C2 N1 110.68(15) . .
C4 C5 N1 105.01(15) . .
C4 C5 C7 132.61(15) . .
N1 C5 C7 122.30(16) . .
C5 C4 N3 109.34(14) . .
C5 C4 C6 136.63(16) . .
N3 C4 C6 113.81(15) . .
N4 C6 N5 125.21(16) . .
N4 C6 C4 111.81(15) . .
N5 C6 C4 122.90(17) . .
N6 C7 N7 125.26(18) . .
N6 C7 C5 115.91(16) . .
N7 C7 C5 118.74(16) . .

loop_
_geom_bond_atom_site_label_1
_geom_bond_atom_site_label_2
_geom_bond_distance
_geom_bond_site_symmetry_2
V1 O3 1.6345(14) .
V1 O4 1.6373(15) .
V1 O1 1.8870(14) 2_656
V1 N4 2.1074(15) .
V1 N3 2.1263(16) .
O2 N6 1.407(2) .
O1 N4 1.3996(19) .
O1 V1 1.8869(14) 2_656
N3 C2 1.320(2) .
N3 C4 1.386(2) .
N1 C2 1.346(2) .
N1 C5 1.382(2) .
N7 C7 1.350(3) .
N6 C7 1.290(2) .
N5 C6 1.323(2) .
N4 C6 1.321(2) .
C5 C4 1.375(2) .
C5 C7 1.469(3) .
C4 C6 1.460(2) .
